data_4306240
loop_
_publ_author_name
'Victor I. Ovcharenko'
'Galina V. Romanenko'
'Ksenia Yu. Maryunina'
'Artem S. Bogomyakov'
'Elena V. Gorelik'

_publ_section_title
;
Thermally Induced Magnetic Anomalies in Solvates of the
Bis(hexafluoroacetylacetonate)copper(II) Complex with Pyrazolyl-Substituted
Nitronyl Nitroxide
;
_journal_name_full 'Inorganic Chemistry'
_journal_page_first 9537
_journal_page_last 9552
_journal_paper_doi 10.1021/ic8011074
_journal_volume 47
_journal_year 2008
_chemical_formula_sum 'C28 H34 Cu F12 N4 O6'
_chemical_formula_weight 814.13
_chemical_name_systematic
; 
 catena-(bis(m2-4,4,5,5-Tetramethyl-2-
 (1-butylpyrazole-4-yl)-4,5-dihydro-1H-
 imidazol-3-oxide-1-oxyl)-tetrakis(1,
 1,1,5,5,5-hexafluoropentan-2,4-
 dionato)-di-copper(ii)) octane solvate
;
_space_group_IT_number 2
_symmetry_cell_setting triclinic
_symmetry_space_group_name_Hall '-P 1'
_symmetry_space_group_name_H-M 'P -1'
_atom_sites_solution_hydrogens geom
_atom_sites_solution_primary direct
_atom_sites_solution_secondary difmap
_audit_creation_method SHELXL-97
_cell_angle_alpha 98.807(2)
_cell_angle_beta 96.408(2)
_cell_angle_gamma 112.541(2)
_cell_formula_units_Z 2
_cell_length_a 11.0009(16)
_cell_length_b 13.3437(19)
_cell_length_c 13.4475(19)
_cell_measurement_reflns_used 6040
_cell_measurement_temperature 175(2)
_cell_measurement_theta_max 23.31
_cell_measurement_theta_min 2.53
_cell_volume 1770.1(4)
_computing_cell_refinement 'Bruker SMART'
_computing_data_collection 'Bruker SMART'
_computing_data_reduction 'Bruker SAINT'
_computing_molecular_graphics 'Bruker SHELXTL'
_computing_publication_material 'Bruker SHELXTL'
_computing_structure_refinement 'SHELXL-97 (Sheldrick, 1997)'
_computing_structure_solution 'SHELXS-97 (Sheldrick, 1990)'
_diffrn_ambient_temperature 175(2)
_diffrn_measured_fraction_theta_full 0.996
_diffrn_measured_fraction_theta_max 0.996
_diffrn_measurement_device_type 'CCD area detector'
_diffrn_measurement_method 'phi and omega scans'
_diffrn_radiation_monochromator graphite
_diffrn_radiation_source 'fine-focus sealed tube'
_diffrn_radiation_type MoK\a
_diffrn_radiation_wavelength 0.71073
_diffrn_reflns_av_R_equivalents 0.0909
_diffrn_reflns_av_sigmaI/netI 0.0702
_diffrn_reflns_limit_h_max 12
_diffrn_reflns_limit_h_min -12
_diffrn_reflns_limit_k_max 14
_diffrn_reflns_limit_k_min -14
_diffrn_reflns_limit_l_max 14
_diffrn_reflns_limit_l_min -14
_diffrn_reflns_number 13809
_diffrn_reflns_theta_full 23.32
_diffrn_reflns_theta_max 23.32
_diffrn_reflns_theta_min 2.04
_exptl_absorpt_coefficient_mu 0.725
_exptl_absorpt_correction_type none
_exptl_crystal_density_diffrn 1.528
_exptl_crystal_density_method 'not measured'
_exptl_crystal_F_000 830
_refine_diff_density_max 0.535
_refine_diff_density_min -0.334
_refine_diff_density_rms 0.055
_refine_ls_extinction_method none
_refine_ls_goodness_of_fit_ref 1.024
_refine_ls_hydrogen_treatment mixed
_refine_ls_matrix_type full
_refine_ls_number_parameters 614
_refine_ls_number_reflns 5111
_refine_ls_number_restraints 5
_refine_ls_restrained_S_all 1.031
_refine_ls_R_factor_all 0.0463
_refine_ls_R_factor_gt 0.0406
_refine_ls_shift/su_max 0.015
_refine_ls_shift/su_mean 0.001
_refine_ls_weighting_details 'calc w=1/[\s^2^(Fo^2^)+(0.0664P)^2^+1.2409P] where P=(Fo^2^+2Fc^2^)/3'
_refine_ls_weighting_scheme calc
_refine_ls_wR_factor_gt 0.1122
_refine_ls_wR_factor_ref 0.1174
_reflns_number_gt 4256
_reflns_number_total 5112
_reflns_threshold_expression >2sigma(I)
_cod_data_source_file ic8011074_si_001_40.cif
_cod_data_source_block C8an175
_cod_depositor_comments
;
The following automatic conversions were performed:
'_symmetry_cell_setting' value 'Triclinic' changed to 'triclinic'
according to '/home/saulius/struct/CIF-dictionaries/cif_core.dic'
dictionary named 'cif_core.dic' version 2.4.1 from 2010-06-29.

Automatic conversion script
Id: cif_fix_enum 1527 2010-12-29 10:47:43Z saulius 
;
_cod_database_code 4306240

loop_
_symmetry_equiv_pos_as_xyz
'x, y, z'
'-x, -y, -z'

loop_
_atom_site_label
_atom_site_type_symbol
_atom_site_fract_x
_atom_site_fract_y
_atom_site_fract_z
_atom_site_U_iso_or_equiv
_atom_site_adp_type
_atom_site_occupancy
_atom_site_symmetry_multiplicity
_atom_site_calc_flag
_atom_site_refinement_flags
_atom_site_disorder_assembly
_atom_site_disorder_group
Cu1 Cu 0.5000 0.5000 0.5000 0.03135(16) Uani 1 2 d S . .
O1 O 0.37286(19) 0.47255(16) 0.37368(15) 0.0385(5) Uani 1 1 d . . .
C1 C 0.2077(4) 0.4829(3) 0.2560(3) 0.0521(9) Uani 1 1 d . . .
F1 F 0.2886(14) 0.5395(11) 0.2000(11) 0.103(6) Uani 0.50 1 d P . .
F2 F 0.1213(18) 0.5100(15) 0.2460(12) 0.128(7) Uani 0.50 1 d P . .
F3 F 0.1559(9) 0.3690(9) 0.2100(8) 0.0554(18) Uani 0.50 1 d P . .
F1A F 0.2943(14) 0.5230(13) 0.1969(12) 0.097(5) Uani 0.50 1 d P . .
F2A F 0.1065(12) 0.5274(10) 0.2474(10) 0.067(2) Uani 0.50 1 d P . .
F3A F 0.1544(16) 0.3892(13) 0.2206(11) 0.139(7) Uani 0.50 1 d P . .
C2 C 0.2809(3) 0.5062(2) 0.3661(2) 0.0384(7) Uani 1 1 d . . .
C3 C 0.2403(3) 0.5601(3) 0.4434(2) 0.0460(8) Uani 1 1 d . . .
H3A H 0.1686 0.5811 0.4262 0.068(11) Uiso 1 1 calc R . .
C4 C 0.3014(3) 0.5842(2) 0.5450(2) 0.0391(7) Uani 1 1 d . . .
C5 C 0.2548(4) 0.6489(4) 0.6251(3) 0.0583(10) Uani 1 1 d . . .
F4 F 0.1677(12) 0.6818(10) 0.5923(9) 0.102(4) Uani 0.50 1 d P . .
F5 F 0.3659(10) 0.7474(10) 0.6720(9) 0.089(3) Uani 0.50 1 d P . .
F6 F 0.2280(15) 0.6025(11) 0.7010(11) 0.081(4) Uani 0.50 1 d P . .
F4A F 0.2556(17) 0.6158(15) 0.7099(11) 0.106(6) Uani 0.50 1 d P . .
F5A F 0.3067(15) 0.7482(8) 0.6327(11) 0.137(6) Uani 0.50 1 d P . .
F6A F 0.1170(12) 0.6185(9) 0.5940(10) 0.103(4) Uani 0.50 1 d P . .
O2 O 0.39425(19) 0.56058(16) 0.58214(15) 0.0386(5) Uani 1 1 d . . .
Cu2 Cu 1.0000 1.0000 1.0000 0.03845(17) Uani 1 2 d S . .
O3 O 0.9680(2) 0.85870(16) 1.04384(15) 0.0414(5) Uani 1 1 d . . .
C6 C 0.9671(5) 0.6841(3) 1.0479(3) 0.0586(10) Uani 1 1 d . . .
F7 F 0.8418(16) 0.6502(12) 1.0586(12) 0.114(7) Uani 0.50 1 d P . .
F8 F 0.9827(15) 0.6063(10) 0.9860(10) 0.071(3) Uani 0.50 1 d P . .
F9 F 1.0435(16) 0.7014(16) 1.1469(13) 0.095(5) Uani 0.50 1 d P . .
F7A F 0.9906(15) 0.6926(13) 1.1409(9) 0.070(3) Uani 0.50 1 d P . .
F8A F 0.8356(14) 0.6374(12) 1.0215(12) 0.095(5) Uani 0.50 1 d P . .
F9A F 1.0068(18) 0.6086(13) 1.0063(12) 0.113(6) Uani 0.50 1 d P . .
C7 C 1.0205(3) 0.7946(2) 1.0128(2) 0.0411(7) Uani 1 1 d . . .
C8 C 1.1222(3) 0.8142(3) 0.9553(2) 0.0470(8) Uani 1 1 d . . .
H8A H 1.1522 0.7574 0.9363 0.066(11) Uiso 1 1 calc R . .
C9 C 1.1801(3) 0.9131(3) 0.9256(2) 0.0381(7) Uani 1 1 d . . .
C10 C 1.2976(4) 0.9321(3) 0.8689(3) 0.0529(9) Uani 1 1 d . . .
F10 F 1.265(2) 0.9415(18) 0.7894(13) 0.112(6) Uani 0.50 1 d P . .
F11 F 1.3990(14) 1.0319(11) 0.9041(13) 0.101(5) Uani 0.50 1 d P . .
F12 F 1.3494(18) 0.859(2) 0.8725(18) 0.086(5) Uani 0.50 1 d P . .
F10A F 1.327(2) 0.8459(17) 0.8502(19) 0.100(6) Uani 0.50 1 d P . .
F11A F 1.2708(17) 0.9466(11) 0.7657(11) 0.066(2) Uani 0.50 1 d P . .
F12A F 1.4029(12) 1.0108(14) 0.9267(13) 0.110(6) Uani 0.50 1 d P . .
O4 O 1.1499(2) 0.99580(16) 0.93901(15) 0.0393(5) Uani 1 1 d . . .
O01 O 0.59511(19) 0.68146(17) 0.48133(15) 0.0422(5) Uani 1 1 d . . .
N1 N 0.7202(2) 0.73219(19) 0.47406(18) 0.0369(6) Uani 1 1 d . . .
C01 C 0.7614(3) 0.7483(2) 0.3730(2) 0.0395(7) Uani 1 1 d . . .
C02 C 0.6892(4) 0.6418(3) 0.2914(2) 0.0501(8) Uani 1 1 d . . .
H02A H 0.5936 0.6258 0.2762 0.056(10) Uiso 1 1 calc R . .
H02B H 0.7007 0.5802 0.3165 0.058(10) Uiso 1 1 calc R . .
H02C H 0.7268 0.6508 0.2290 0.058(10) Uiso 1 1 calc R . .
C03 C 0.7219(4) 0.8398(3) 0.3443(3) 0.0528(8) Uani 1 1 d . . .
H03A H 0.6242 0.8108 0.3251 0.080(13) Uiso 1 1 calc R . .
H03B H 0.7627 0.8645 0.2864 0.070(12) Uiso 1 1 calc R . .
H03C H 0.7535 0.9027 0.4030 0.072(12) Uiso 1 1 calc R . .
C04 C 0.9149(3) 0.7854(2) 0.4038(2) 0.0388(7) Uani 1 1 d . . .
C05 C 0.9599(3) 0.6900(3) 0.3960(2) 0.0471(8) Uani 1 1 d . . .
H05A H 1.0574 0.7199 0.4174 0.063(11) Uiso 1 1 calc R . .
H05B H 0.9343 0.6479 0.3250 0.055(9) Uiso 1 1 calc R . .
H05C H 0.9168 0.6408 0.4407 0.064(10) Uiso 1 1 calc R . .
C06 C 0.9998(3) 0.8748(3) 0.3530(3) 0.0495(8) Uani 1 1 d . . .
H06A H 1.0948 0.8932 0.3770 0.069(11) Uiso 1 1 calc R . .
H06B H 0.9820 0.9413 0.3708 0.057(10) Uiso 1 1 calc R . .
H06C H 0.9774 0.8478 0.2786 0.052(9) Uiso 1 1 calc R . .
N2 N 0.9350(2) 0.83165(19) 0.51640(18) 0.0359(6) Uani 1 1 d . . .
O02 O 1.0515(2) 0.89042(18) 0.57068(16) 0.0460(5) Uani 1 1 d . . .
C07 C 0.8200(3) 0.7926(2) 0.5531(2) 0.0343(6) Uani 1 1 d . . .
C08 C 0.8082(3) 0.8146(2) 0.6589(2) 0.0335(6) Uani 1 1 d . B .
C09 C 0.9089(3) 0.8800(2) 0.7445(2) 0.0361(7) Uani 1 1 d . . .
H09A H 1.0009 0.9175 0.7414 0.053(9) Uiso 1 1 calc R . .
N4 N 0.7259(2) 0.8177(2) 0.80057(19) 0.0436(6) Uani 1 1 d . B .
N3 N 0.8595(2) 0.8830(2) 0.83002(18) 0.0388(6) Uani 1 1 d . . .
C041 C 0.6380(4) 0.7974(3) 0.8764(3) 0.0597(10) Uani 1 1 d D . .
H04A H 0.5582 0.8105 0.8518 0.072 Uiso 1 1 calc R A 1
H04B H 0.6861 0.8524 0.9412 0.072 Uiso 1 1 calc R A 1
C042 C 0.5910(15) 0.6816(11) 0.8991(12) 0.121(8) Uani 0.50 1 d PD B 1
H04C H 0.6685 0.6623 0.9136 0.145 Uiso 0.50 1 calc PR B 1
H04D H 0.5277 0.6265 0.8389 0.145 Uiso 0.50 1 calc PR B 1
C043 C 0.5218(16) 0.6795(14) 0.9919(12) 0.125(6) Uani 0.50 1 d PD B 1
H04E H 0.5555 0.6427 1.0400 0.150 Uiso 0.50 1 calc PR B 1
H04F H 0.5445 0.7566 1.0279 0.150 Uiso 0.50 1 calc PR B 1
C044 C 0.3748(16) 0.6200(18) 0.9617(11) 0.185(9) Uani 0.50 1 d PD B 1
H04G H 0.3344 0.6162 1.0231 0.278 Uiso 0.50 1 calc PR B 1
H04H H 0.3522 0.5445 0.9234 0.278 Uiso 0.50 1 calc PR B 1
H04I H 0.3403 0.6596 0.9185 0.278 Uiso 0.50 1 calc PR B 1
C04C C 0.5580(10) 0.6820(10) 0.8668(8) 0.056(3) Uani 0.50 1 d P B 2
H04C H 0.6182 0.6440 0.8785 0.067 Uiso 0.50 1 calc PR B 2
H04D H 0.5072 0.6509 0.7957 0.067 Uiso 0.50 1 calc PR B 2
C04B C 0.4582(9) 0.6556(12) 0.9407(7) 0.071(3) Uani 0.50 1 d PD B 2
H04P H 0.4035 0.6990 0.9333 0.085 Uiso 0.50 1 calc PR B 2
H04O H 0.3968 0.5760 0.9194 0.085 Uiso 0.50 1 calc PR B 2
C04A C 0.5186(14) 0.6788(14) 1.0513(8) 0.127(6) Uani 0.50 1 d PD B 2
H04U H 0.4511 0.6786 1.0932 0.190 Uiso 0.50 1 calc PR B 2
H04I H 0.5944 0.7517 1.0697 0.190 Uiso 0.50 1 calc PR B 2
H04V H 0.5499 0.6214 1.0636 0.190 Uiso 0.50 1 calc PR B 2
C010 C 0.6923(3) 0.7767(2) 0.6999(2) 0.0421(7) Uani 1 1 d . . .
H01A H 0.6048 0.7299 0.6628 0.042(8) Uiso 1 1 calc R B .
C1S C 0.6606(8) 1.0540(8) 0.7728(7) 0.169(3) Uani 1 1 d . . .
H1SA H 0.6729 1.0639 0.8475 0.254 Uiso 1 1 calc R . .
H1SB H 0.7436 1.0573 0.7504 0.254 Uiso 1 1 calc R . .
H1SC H 0.5877 0.9817 0.7411 0.254 Uiso 1 1 calc R . .
C2S C 0.6291(10) 1.1378(12) 0.7437(12) 0.244(8) Uani 1 1 d . . .
H2SA H 0.7004 1.2114 0.7775 0.293 Uiso 1 1 calc R . .
H2SB H 0.5437 1.1337 0.7638 0.293 Uiso 1 1 calc R . .
C3S C 0.6150(12) 1.1200(14) 0.6173(17) 0.332(15) Uani 1 1 d . . .
H3SA H 0.5834 1.1738 0.5931 0.398 Uiso 1 1 calc R . .
H3SB H 0.7038 1.1340 0.5987 0.398 Uiso 1 1 calc R . .
C4S C 0.5247(18) 1.0118(15) 0.5699(13) 0.272(10) Uani 1 1 d . . .
H4SA H 0.4430 0.9937 0.6004 0.327 Uiso 1 1 calc R . .
H4SB H 0.5652 0.9599 0.5851 0.327 Uiso 1 1 calc R . .

loop_
_atom_site_aniso_label
_atom_site_aniso_U_11
_atom_site_aniso_U_22
_atom_site_aniso_U_33
_atom_site_aniso_U_23
_atom_site_aniso_U_13
_atom_site_aniso_U_12
Cu1 0.0260(3) 0.0356(3) 0.0269(3) 0.0003(2) 0.00114(19) 0.0100(2)
O1 0.0358(11) 0.0388(11) 0.0346(11) 0.0010(9) -0.0004(8) 0.0130(9)
C1 0.059(2) 0.057(2) 0.042(2) 0.0043(18) -0.0021(17) 0.031(2)
F1 0.122(11) 0.085(5) 0.049(7) 0.040(4) -0.015(6) -0.015(5)
F2 0.165(9) 0.230(14) 0.049(4) -0.025(5) -0.036(5) 0.180(9)
F3 0.074(4) 0.037(4) 0.037(3) -0.012(3) -0.019(3) 0.018(3)
F1A 0.094(8) 0.174(13) 0.051(6) 0.037(6) 0.025(6) 0.076(9)
F2A 0.078(4) 0.099(4) 0.052(4) 0.010(3) -0.006(3) 0.074(5)
F3A 0.224(12) 0.056(6) 0.085(7) -0.033(4) -0.100(7) 0.054(6)
C2 0.0379(16) 0.0342(15) 0.0371(17) 0.0073(13) 0.0015(13) 0.0098(13)
C3 0.0497(19) 0.0528(19) 0.0418(19) 0.0070(15) 0.0035(15) 0.0300(16)
C4 0.0400(17) 0.0381(16) 0.0373(17) 0.0078(13) 0.0070(14) 0.0142(13)
C5 0.068(3) 0.072(3) 0.045(2) 0.0049(19) 0.007(2) 0.042(2)
F4 0.123(10) 0.153(10) 0.064(4) -0.017(7) -0.013(7) 0.116(9)
F5 0.078(4) 0.071(5) 0.094(6) -0.036(4) 0.010(3) 0.028(3)
F6 0.118(7) 0.078(5) 0.080(10) 0.034(5) 0.073(7) 0.052(4)
F4A 0.144(10) 0.184(13) 0.035(5) 0.016(6) 0.010(5) 0.120(10)
F5A 0.220(16) 0.047(5) 0.156(13) 0.014(7) 0.121(12) 0.046(9)
F6A 0.090(6) 0.171(10) 0.067(4) -0.012(7) 0.012(4) 0.088(7)
O2 0.0353(11) 0.0428(11) 0.0336(11) 0.0072(9) 0.0024(9) 0.0131(9)
Cu2 0.0453(3) 0.0407(3) 0.0403(3) 0.0107(2) 0.0162(2) 0.0262(2)
O3 0.0531(13) 0.0426(11) 0.0364(11) 0.0077(9) 0.0120(10) 0.0273(10)
C6 0.093(3) 0.051(2) 0.045(2) 0.0124(17) 0.021(2) 0.040(2)
F7 0.136(12) 0.081(7) 0.191(17) 0.085(9) 0.112(12) 0.071(8)
F8 0.128(6) 0.036(4) 0.045(4) 0.006(3) 0.004(4) 0.034(4)
F9 0.131(12) 0.085(5) 0.067(5) 0.034(4) -0.012(6) 0.045(8)
F7A 0.123(11) 0.064(4) 0.025(4) 0.012(3) -0.002(5) 0.043(6)
F8A 0.083(7) 0.073(5) 0.103(7) 0.035(4) 0.005(6) 0.001(4)
F9A 0.234(15) 0.090(8) 0.096(10) 0.053(6) 0.100(10) 0.121(9)
C7 0.0547(19) 0.0434(17) 0.0274(15) 0.0037(13) 0.0010(14) 0.0255(15)
C8 0.068(2) 0.0490(19) 0.0386(18) 0.0060(15) 0.0120(16) 0.0403(17)
C9 0.0414(17) 0.0503(19) 0.0242(15) -0.0006(13) 0.0004(12) 0.0252(15)
C10 0.057(2) 0.071(3) 0.044(2) 0.0074(18) 0.0159(18) 0.041(2)
F10 0.108(6) 0.257(13) 0.049(8) 0.093(6) 0.066(5) 0.121(8)
F11 0.080(8) 0.069(4) 0.130(12) -0.018(6) 0.068(8) 0.008(4)
F12 0.074(5) 0.135(11) 0.096(9) 0.041(7) 0.036(5) 0.080(6)
F10A 0.159(14) 0.097(7) 0.116(12) 0.046(7) 0.097(11) 0.100(9)
F11A 0.077(5) 0.131(6) 0.028(5) 0.047(4) 0.038(4) 0.063(4)
F12A 0.032(5) 0.183(15) 0.077(5) -0.014(7) 0.007(4) 0.020(6)
O4 0.0417(11) 0.0430(11) 0.0374(11) 0.0025(9) 0.0099(9) 0.0235(10)
O01 0.0326(12) 0.0481(12) 0.0387(12) 0.0026(9) 0.0032(9) 0.0121(9)
N1 0.0341(14) 0.0416(14) 0.0320(13) 0.0036(11) 0.0029(11) 0.0146(11)
C01 0.0464(17) 0.0427(17) 0.0282(15) 0.0072(13) 0.0043(13) 0.0177(14)
C02 0.060(2) 0.052(2) 0.0308(17) 0.0068(14) 0.0064(15) 0.0157(16)
C03 0.053(2) 0.058(2) 0.049(2) 0.0139(17) -0.0002(16) 0.0260(17)
C04 0.0463(17) 0.0393(16) 0.0318(16) 0.0084(13) 0.0102(13) 0.0174(14)
C05 0.059(2) 0.0487(18) 0.0413(18) 0.0118(15) 0.0145(15) 0.0273(16)
C06 0.059(2) 0.0505(19) 0.045(2) 0.0158(15) 0.0194(16) 0.0238(16)
N2 0.0345(14) 0.0382(13) 0.0332(13) 0.0059(11) 0.0045(11) 0.0141(11)
O02 0.0341(12) 0.0505(13) 0.0450(13) 0.0064(10) 0.0034(10) 0.0109(10)
C07 0.0341(16) 0.0355(15) 0.0309(15) 0.0044(12) 0.0027(12) 0.0135(12)
C08 0.0344(15) 0.0337(15) 0.0313(15) 0.0049(12) 0.0050(12) 0.0138(12)
C09 0.0377(17) 0.0378(15) 0.0304(16) 0.0070(12) 0.0039(12) 0.0135(13)
N4 0.0418(15) 0.0443(14) 0.0360(15) -0.0031(11) 0.0109(11) 0.0116(12)
N3 0.0399(14) 0.0414(14) 0.0303(13) 0.0034(11) 0.0052(11) 0.0136(11)
C041 0.049(2) 0.067(2) 0.049(2) -0.0077(17) 0.0208(16) 0.0134(18)
C042 0.186(18) 0.147(13) 0.120(15) 0.099(12) 0.116(14) 0.115(14)
C043 0.122(14) 0.152(13) 0.094(13) 0.038(12) 0.073(12) 0.029(11)
C044 0.152(15) 0.29(2) 0.093(11) 0.066(13) 0.059(11) 0.049(15)
C04C 0.056(5) 0.077(6) 0.029(4) 0.030(4) 0.011(3) 0.015(4)
C04B 0.055(6) 0.118(9) 0.051(6) 0.048(6) 0.017(5) 0.033(6)
C04A 0.151(13) 0.200(15) 0.069(8) 0.069(9) 0.066(9) 0.087(11)
C010 0.0364(17) 0.0434(17) 0.0356(17) -0.0063(13) 0.0014(13) 0.0115(14)
C1S 0.122(6) 0.233(10) 0.198(9) 0.091(8) 0.060(6) 0.096(6)
C2S 0.150(8) 0.305(15) 0.43(2) 0.285(18) 0.149(11) 0.153(9)
C3S 0.173(10) 0.341(18) 0.71(5) 0.42(3) 0.261(18) 0.182(12)
C4S 0.295(17) 0.262(14) 0.42(3) 0.23(2) 0.26(2) 0.175(13)

loop_
_atom_type_symbol
_atom_type_description
_atom_type_scat_dispersion_real
_atom_type_scat_dispersion_imag
_atom_type_scat_source
C C 0.0033 0.0016 'International Tables Vol C Tables 4.2.6.8 and 6.1.1.4'
H H 0.0000 0.0000 'International Tables Vol C Tables 4.2.6.8 and 6.1.1.4'
N N 0.0061 0.0033 'International Tables Vol C Tables 4.2.6.8 and 6.1.1.4'
O O 0.0106 0.0060 'International Tables Vol C Tables 4.2.6.8 and 6.1.1.4'
F F 0.0171 0.0103 'International Tables Vol C Tables 4.2.6.8 and 6.1.1.4'
Cu Cu 0.3201 1.2651 'International Tables Vol C Tables 4.2.6.8 and 6.1.1.4'

loop_
_geom_angle_atom_site_label_1
_geom_angle_atom_site_label_2
_geom_angle_atom_site_label_3
_geom_angle
_geom_angle_site_symmetry_1
_geom_angle_site_symmetry_3
_geom_angle_publ_flag
O1 Cu1 O1 179.999(1) . 2_666 ?
O1 Cu1 O2 90.75(8) . . ?
O1 Cu1 O2 89.25(8) 2_666 . ?
O1 Cu1 O2 89.25(8) . 2_666 ?
O1 Cu1 O2 90.75(8) 2_666 2_666 ?
O2 Cu1 O2 180.0 . 2_666 ?
O1 Cu1 O01 86.26(7) . . ?
O1 Cu1 O01 93.75(7) 2_666 . ?
O2 Cu1 O01 81.50(8) . . ?
O2 Cu1 O01 98.50(8) 2_666 . ?
O1 Cu1 O01 93.75(7) . 2_666 ?
O1 Cu1 O01 86.25(7) 2_666 2_666 ?
O2 Cu1 O01 98.50(8) . 2_666 ?
O2 Cu1 O01 81.50(8) 2_666 2_666 ?
O01 Cu1 O01 180.0 . 2_666 ?
C2 O1 Cu1 125.34(18) . . ?
F3A C1 F2 101.6(13) . . ?
F3A C1 F1A 104.7(11) . . ?
F2 C1 F1A 111.8(11) . . ?
F3A C1 F1 113.3(11) . . ?
F2 C1 F1 102.7(12) . . ?
F1A C1 F1 10.9(12) . . ?
F3A C1 F3 6.2(11) . . ?
F2 C1 F3 107.0(10) . . ?
F1A C1 F3 99.6(8) . . ?
F1 C1 F3 108.7(8) . . ?
F3A C1 F2A 106.7(10) . . ?
F2 C1 F2A 5.1(13) . . ?
F1A C1 F2A 109.7(9) . . ?
F1 C1 F2A 100.1(9) . . ?
F3 C1 F2A 112.1(7) . . ?
F3A C1 C2 112.1(8) . . ?
F2 C1 C2 115.7(8) . . ?
F1A C1 C2 110.1(8) . . ?
F1 C1 C2 110.9(7) . . ?
F3 C1 C2 111.4(5) . . ?
F2A C1 C2 113.1(6) . . ?
O1 C2 C3 128.3(3) . . ?
O1 C2 C1 113.5(3) . . ?
C3 C2 C1 118.2(3) . . ?
O1 C2 Cu1 33.84(13) . . ?
C3 C2 Cu1 94.60(19) . . ?
C1 C2 Cu1 147.1(2) . . ?
C2 C3 C4 121.7(3) . . ?
O2 C4 C3 128.1(3) . . ?
O2 C4 C5 113.5(3) . . ?
C3 C4 C5 118.4(3) . . ?
O2 C4 Cu1 34.48(13) . . ?
C3 C4 Cu1 93.99(19) . . ?
C5 C4 Cu1 147.1(2) . . ?
F5A C5 F4 70.8(8) . . ?
F5A C5 F4A 115.5(11) . . ?
F4 C5 F4A 121.7(11) . . ?
F5A C5 F6 123.8(9) . . ?
F4 C5 F6 113.1(10) . . ?
F4A C5 F6 12.8(14) . . ?
F5A C5 F5 34.6(9) . . ?
F4 C5 F5 103.8(8) . . ?
F4A C5 F5 89.7(10) . . ?
F6 C5 F5 101.4(9) . . ?
F5A C5 F6A 105.5(9) . . ?
F4 C5 F6A 35.3(7) . . ?
F4A C5 F6A 100.6(10) . . ?
F6 C5 F6A 88.5(10) . . ?
F5 C5 F6A 135.7(6) . . ?
F5A C5 C4 113.5(6) . . ?
F4 C5 C4 116.9(6) . . ?
F4A C5 C4 112.1(9) . . ?
F6 C5 C4 112.6(7) . . ?
F5 C5 C4 107.1(6) . . ?
F6A C5 C4 108.4(6) . . ?
F6A F4 C5 81.9(16) . . ?
F6A F4 F5A 133(2) . . ?
C5 F4 F5A 52.8(6) . . ?
F5A F5 C5 59.3(12) . . ?
F5 F5A C5 86.1(17) . . ?
F5 F5A F4 139(2) . . ?
C5 F5A F4 56.4(6) . . ?
F4 F6A C5 62.8(13) . . ?
C4 O2 Cu1 124.63(19) . . ?
O4 Cu2 O4 179.998(1) 2_777 . ?
O4 Cu2 O3 92.20(8) 2_777 2_777 ?
O4 Cu2 O3 87.80(8) . 2_777 ?
O4 Cu2 O3 87.80(8) 2_777 . ?
O4 Cu2 O3 92.20(8) . . ?
O3 Cu2 O3 179.997(2) 2_777 . ?
O4 Cu2 N3 95.07(8) 2_777 . ?
O4 Cu2 N3 84.93(8) . . ?
O3 Cu2 N3 93.53(8) 2_777 . ?
O3 Cu2 N3 86.47(8) . . ?
O4 Cu2 N3 84.93(8) 2_777 2_777 ?
O4 Cu2 N3 95.07(8) . 2_777 ?
O3 Cu2 N3 86.47(8) 2_777 2_777 ?
O3 Cu2 N3 93.53(8) . 2_777 ?
N3 Cu2 N3 179.999(1) . 2_777 ?
C7 O3 Cu2 123.6(2) . . ?
F7A C6 F7 84.7(10) . . ?
F7A C6 F9A 106.6(10) . . ?
F7 C6 F9A 117.4(11) . . ?
F7A C6 F8A 105.3(11) . . ?
F7 C6 F8A 21.5(12) . . ?
F9A C6 F8A 104.8(11) . . ?
F7A C6 F8 120.2(10) . . ?
F7 C6 F8 109.5(9) . . ?
F9A C6 F8 15.2(13) . . ?
F8A C6 F8 93.5(10) . . ?
F7A C6 F9 21.9(13) . . ?
F7 C6 F9 106.3(11) . . ?
F9A C6 F9 93.4(11) . . ?
F8A C6 F9 126.3(10) . . ?
F8 C6 F9 108.5(10) . . ?
F7A C6 C7 114.6(8) . . ?
F7 C6 C7 113.8(7) . . ?
F9A C6 C7 115.6(8) . . ?
F8A C6 C7 109.1(8) . . ?
F8 C6 C7 111.2(7) . . ?
F9 C6 C7 107.2(9) . . ?
C6 F7 F7A 45.7(8) . . ?
F7A F9 C6 58(3) . . ?
F9 F7A C6 100(3) . . ?
F9 F7A F7 149(4) . . ?
C6 F7A F7 49.7(7) . . ?
O3 C7 C8 127.9(3) . . ?
O3 C7 C6 113.6(3) . . ?
C8 C7 C6 118.4(3) . . ?
O3 C7 Cu2 35.07(14) . . ?
C8 C7 Cu2 93.17(19) . . ?
C6 C7 Cu2 148.3(2) . . ?
C9 C8 C7 122.0(3) . . ?
C9 C8 Cu2 60.82(16) . . ?
C7 C8 Cu2 61.48(16) . . ?
O4 C9 C8 128.3(3) . . ?
O4 C9 C10 112.3(3) . . ?
C8 C9 C10 119.3(3) . . ?
O4 C9 Cu2 34.08(13) . . ?
C8 C9 Cu2 94.32(19) . . ?
C10 C9 Cu2 146.3(2) . . ?
F10 C10 F12A 118.8(13) . . ?
F10 C10 F10A 102.6(15) . . ?
F12A C10 F10A 106.1(12) . . ?
F10 C10 F12 115.4(14) . . ?
F12A C10 F12 92.4(13) . . ?
F10A C10 F12 14.9(18) . . ?
F10 C10 F11 99.5(15) . . ?
F12A C10 F11 19.8(16) . . ?
F10A C10 F11 117.8(12) . . ?
F12 C10 F11 106.3(11) . . ?
F10 C10 F11A 6.4(16) . . ?
F12A C10 F11A 114.7(12) . . ?
F10A C10 F11A 99.7(12) . . ?
F12 C10 F11A 111.7(13) . . ?
F11 C10 F11A 96.0(10) . . ?
F10 C10 C9 107.9(10) . . ?
F12A C10 C9 108.2(8) . . ?
F10A C10 C9 113.5(11) . . ?
F12 C10 C9 113.7(11) . . ?
F11 C10 C9 113.4(6) . . ?
F11A C10 C9 114.3(7) . . ?
C9 O4 Cu2 124.5(2) . . ?
N1 O01 Cu1 123.68(17) . . ?
O01 N1 C07 124.8(2) . . ?
O01 N1 C01 121.8(2) . . ?
C07 N1 C01 112.2(2) . . ?
N1 C01 C02 110.8(2) . . ?
N1 C01 C03 106.1(2) . . ?
C02 C01 C03 110.0(3) . . ?
N1 C01 C04 100.1(2) . . ?
C02 C01 C04 115.3(3) . . ?
C03 C01 C04 113.7(3) . . ?
N2 C04 C06 109.6(2) . . ?
N2 C04 C05 105.7(2) . . ?
C06 C04 C05 110.8(3) . . ?
N2 C04 C01 100.2(2) . . ?
C06 C04 C01 115.1(3) . . ?
C05 C04 C01 114.4(3) . . ?
O02 N2 C07 125.4(2) . . ?
O02 N2 C04 121.9(2) . . ?
C07 N2 C04 112.2(2) . . ?
N1 C07 N2 108.1(2) . . ?
N1 C07 C08 126.4(3) . . ?
N2 C07 C08 125.5(2) . . ?
C010 C08 C09 103.8(2) . . ?
C010 C08 C07 127.4(3) . . ?
C09 C08 C07 128.7(3) . . ?
N3 C09 C08 111.6(3) . . ?
C010 N4 N3 111.7(2) . . ?
C010 N4 C041 127.5(3) . . ?
N3 N4 C041 120.7(2) . . ?
C09 N3 N4 105.1(2) . . ?
C09 N3 Cu2 122.70(19) . . ?
N4 N3 Cu2 132.13(17) . . ?
C04C C041 N4 112.3(5) . . ?
C04C C041 C042 20.6(8) . . ?
N4 C041 C042 115.1(5) . . ?
C041 C042 C043 108.9(10) . . ?
C044 C043 C042 111.7(14) . . ?
C041 C04C C04B 114.8(10) . . ?
C04A C04B C04C 115.8(9) . . ?
N4 C010 C08 107.8(3) . . ?
C1S C2S C3S 107.5(12) . . ?
C4S C3S C2S 110.3(9) . . ?
C3S C4S C4S 114.8(15) . 2_676 ?

loop_
_geom_bond_atom_site_label_1
_geom_bond_atom_site_label_2
_geom_bond_distance
_geom_bond_site_symmetry_2
_geom_bond_publ_flag
Cu1 O1 1.9652(19) . ?
Cu1 O1 1.9653(19) 2_666 ?
Cu1 O2 1.990(2) . ?
Cu1 O2 1.990(2) 2_666 ?
Cu1 O01 2.307(2) . ?
Cu1 O01 2.307(2) 2_666 ?
O1 C2 1.254(4) . ?
C1 F3A 1.153(15) . ?
C1 F2 1.141(16) . ?
C1 F1A 1.317(13) . ?
C1 F1 1.319(13) . ?
C1 F3 1.410(12) . ?
C1 F2A 1.451(14) . ?
C1 C2 1.529(5) . ?
C2 C3 1.386(4) . ?
C3 C4 1.386(4) . ?
C4 O2 1.254(4) . ?
C4 C5 1.531(5) . ?
C5 F5A 1.207(10) . ?
C5 F4 1.262(11) . ?
C5 F4A 1.286(14) . ?
C5 F6 1.278(12) . ?
C5 F5 1.401(11) . ?
C5 F6A 1.404(12) . ?
F4 F6A 0.820(15) . ?
F4 F5A 1.431(17) . ?
F5 F5A 0.796(17) . ?
Cu2 O4 1.9377(19) 2_777 ?
Cu2 O4 1.9377(19) . ?
Cu2 O3 1.976(2) 2_777 ?
Cu2 O3 1.976(2) . ?
Cu2 N3 2.514(2) . ?
Cu2 N3 2.514(2) 2_777 ?
O3 C7 1.250(4) . ?
C6 F7A 1.228(13) . ?
C6 F7 1.309(17) . ?
C6 F9A 1.317(15) . ?
C6 F8A 1.317(16) . ?
C6 F8 1.305(15) . ?
C6 F9 1.429(16) . ?
C6 C7 1.534(5) . ?
F7 F7A 1.71(2) . ?
F9 F7A 0.54(3) . ?
C7 C8 1.395(5) . ?
C8 C9 1.372(5) . ?
C9 O4 1.262(3) . ?
C9 C10 1.531(5) . ?
C10 F10 1.131(18) . ?
C10 F12A 1.291(14) . ?
C10 F10A 1.305(18) . ?
C10 F12 1.312(19) . ?
C10 F11 1.338(14) . ?
C10 F11A 1.445(15) . ?
O01 N1 1.303(3) . ?
N1 C07 1.336(4) . ?
N1 C01 1.500(4) . ?
C01 C02 1.523(4) . ?
C01 C03 1.530(4) . ?
C01 C04 1.552(4) . ?
C04 N2 1.503(4) . ?
C04 C06 1.516(4) . ?
C04 C05 1.526(4) . ?
N2 O02 1.279(3) . ?
N2 C07 1.352(4) . ?
C07 C08 1.439(4) . ?
C08 C010 1.390(4) . ?
C08 C09 1.407(4) . ?
C09 N3 1.328(4) . ?
N4 C010 1.332(4) . ?
N4 N3 1.363(3) . ?
N4 C041 1.468(4) . ?
C041 C04C 1.427(12) . ?
C041 C042 1.521(10) . ?
C042 C043 1.531(10) . ?
C043 C044 1.476(10) . ?
C04C C04B 1.539(15) . ?
C04B C04A 1.493(9) . ?
C1S C2S 1.387(11) . ?
C2S C3S 1.66(2) . ?
C3S C4S 1.40(3) . ?
C4S C4S 1.84(3) 2_676 ?
